data_7224997
loop_
_publ_author_name
'Rajagopal, Shinaj K.'
'Reddy, V. Sivaranjana'
'Hariharan, Mahesh'

_publ_section_title
;
 Crystallization induced green-yellow-orange emitters based on
 benzoylpyrenes
;
_journal_issue 27
_journal_name_full CrystEngComm
_journal_page_first 5089
_journal_paper_doi 10.1039/C6CE00610H
_journal_volume 18
_journal_year 2016
_chemical_formula_moiety 'C30 H18 O2'
_chemical_formula_sum 'C30 H18 O2'
_chemical_formula_weight 410.44
_chemical_melting_point 506.15
_chemical_name_common '1,6 Dibenzoylpyrene'
_chemical_name_systematic pyrene-1,6-diylbis(phenylmethanone)
_space_group_IT_number 14
_symmetry_cell_setting monoclinic
_symmetry_space_group_name_Hall '-P 2yn'
_symmetry_space_group_name_H-M 'P 1 21/n 1'
_atom_sites_solution_hydrogens geom
_atom_sites_solution_primary direct
_atom_sites_solution_secondary difmap
_audit_creation_method SHELXL-97
_audit_update_record
;
2015-12-03 deposited with the CCDC.
2016-04-27 downloaded from the CCDC.
;
_cell_angle_alpha 90.00
_cell_angle_beta 95.604(2)
_cell_angle_gamma 90.00
_cell_formula_units_Z 2
_cell_length_a 5.4689(3)
_cell_length_b 8.2510(5)
_cell_length_c 22.5720(15)
_cell_measurement_reflns_used 3667
_cell_measurement_temperature 296(2)
_cell_measurement_theta_max 28.39
_cell_measurement_theta_min 2.47
_cell_volume 1013.67(11)
_computing_cell_refinement 'Bruker SAINT'
_computing_data_collection 'Bruker APEX2'
_computing_data_reduction 'Bruker SAINT'
_computing_molecular_graphics 'Bruker SHELXTL'
_computing_publication_material 'Bruker SHELXTL'
_computing_structure_refinement 'SHELXL-97 (Sheldrick, 2008)'
_computing_structure_solution 'SHELXS-97 (Sheldrick, 2008)'
_diffrn_ambient_temperature 296(2)
_diffrn_measured_fraction_theta_full 0.999
_diffrn_measured_fraction_theta_max 0.999
_diffrn_measurement_device_type 'Bruker APEX-II CCD'
_diffrn_measurement_method '\f and \w scans'
_diffrn_radiation_monochromator graphite
_diffrn_radiation_source 'fine-focus sealed tube'
_diffrn_radiation_type MoK\a
_diffrn_radiation_wavelength 0.71073
_diffrn_reflns_av_R_equivalents 0.0219
_diffrn_reflns_av_sigmaI/netI 0.0186
_diffrn_reflns_limit_h_max 6
_diffrn_reflns_limit_h_min -6
_diffrn_reflns_limit_k_max 9
_diffrn_reflns_limit_k_min -9
_diffrn_reflns_limit_l_max 26
_diffrn_reflns_limit_l_min -26
_diffrn_reflns_number 7234
_diffrn_reflns_theta_full 24.70
_diffrn_reflns_theta_max 24.70
_diffrn_reflns_theta_min 2.63
_diffrn_standards_number 0
_exptl_absorpt_coefficient_mu 0.083
_exptl_absorpt_correction_T_max 0.9876
_exptl_absorpt_correction_T_min 0.9836
_exptl_absorpt_correction_type multi-scan
_exptl_absorpt_process_details SADABS
_exptl_crystal_colour yellow
_exptl_crystal_density_diffrn 1.345
_exptl_crystal_density_meas 1.344
_exptl_crystal_density_method 'not measured'
_exptl_crystal_description block
_exptl_crystal_F_000 428
_exptl_crystal_recrystallization_method 'Re-crystallisation from solvent: CHCl3:Acetone'
_exptl_crystal_size_max 0.20
_exptl_crystal_size_mid 0.15
_exptl_crystal_size_min 0.15
_refine_diff_density_max 0.130
_refine_diff_density_min -0.127
_refine_diff_density_rms 0.030
_refine_ls_extinction_method none
_refine_ls_goodness_of_fit_ref 1.039
_refine_ls_hydrogen_treatment constr
_refine_ls_matrix_type full
_refine_ls_number_parameters 145
_refine_ls_number_reflns 1732
_refine_ls_number_restraints 0
_refine_ls_restrained_S_all 1.039
_refine_ls_R_factor_all 0.0427
_refine_ls_R_factor_gt 0.0337
_refine_ls_shift/su_max 0.000
_refine_ls_shift/su_mean 0.000
_refine_ls_structure_factor_coef Fsqd
_refine_ls_weighting_details 'calc w=1/[\s^2^(Fo^2^)+(0.0452P)^2^+0.2526P] where P=(Fo^2^+2Fc^2^)/3'
_refine_ls_weighting_scheme calc
_refine_ls_wR_factor_gt 0.0870
_refine_ls_wR_factor_ref 0.0955
_reflns_number_gt 1443
_reflns_number_total 1732
_reflns_threshold_expression >2\s(I)
_cod_data_source_file c6ce00610h2.cif
_cod_data_source_block new
_cod_depositor_comments
;
The following automatic conversions were performed:

'_symmetry_cell_setting' value 'Monoclinic' changed to 'monoclinic'
according to
/usr/data/users/saulius/crontab/automatic-downloads/rss-feeds/RSC/lib/dictionaries/cif_core.dic
dictionary named 'cif_core.dic' version 2.4.2 from 2011-04-26.

'_exptl_absorpt_correction_type' value 'MULTI-SCAN' changed to
'multi-scan' according to
/usr/data/users/saulius/crontab/automatic-downloads/rss-feeds/RSC/lib/dictionaries/cif_core.dic
dictionary named 'cif_core.dic' version 2.4.2 from 2011-04-26.

Automatic conversion script
Id: cif_fix_values 4268 2015-11-12 08:31:59Z antanas 

 Adding full bibliography for 7224995--7225000.cif.
;
_cod_original_sg_symbol_Hall '-P 2yn  '
_cod_original_sg_symbol_H-M 'P2(1)/n  '
_cod_database_code 7224997

loop_
_symmetry_equiv_pos_as_xyz
'x, y, z'
'-x+1/2, y+1/2, -z+1/2'
'-x, -y, -z'
'x-1/2, -y-1/2, z-1/2'

loop_
_atom_site_label
_atom_site_type_symbol
_atom_site_fract_x
_atom_site_fract_y
_atom_site_fract_z
_atom_site_U_iso_or_equiv
_atom_site_adp_type
_atom_site_occupancy
_atom_site_symmetry_multiplicity
_atom_site_calc_flag
_atom_site_refinement_flags
C1 C 0.6914(3) 0.84570(17) 0.09250(6) 0.0389(3) Uani 1 1 d .
C2 C 0.5608(3) 0.98665(17) 0.10287(6) 0.0428(4) Uani 1 1 d .
H2 H 0.4455 0.9844 0.1305 0.051 Uiso 1 1 calc R
C3 C 0.5984(3) 1.12881(17) 0.07320(6) 0.0422(4) Uani 1 1 d .
H3 H 0.5062 1.2201 0.0805 0.051 Uiso 1 1 calc R
C4 C 1.1834(3) 0.71740(17) -0.00095(6) 0.0420(4) Uani 1 1 d .
H4 H 1.2742 0.6252 -0.0079 0.050 Uiso 1 1 calc R
C5 C 1.0150(3) 0.70993(17) 0.03837(6) 0.0417(4) Uani 1 1 d .
H5 H 0.9920 0.6126 0.0579 0.050 Uiso 1 1 calc R
C6 C 0.8690(2) 0.84829(16) 0.05122(6) 0.0355(3) Uani 1 1 d .
C7 C 0.9113(2) 0.99599(16) 0.02112(6) 0.0347(3) Uani 1 1 d .
C8 C 0.7730(3) 1.13718(16) 0.03248(6) 0.0374(3) Uani 1 1 d .
C9 C 0.6210(3) 0.69429(17) 0.12274(6) 0.0414(4) Uani 1 1 d .
C10 C 0.5548(3) 0.70607(17) 0.18528(6) 0.0404(4) Uani 1 1 d .
C11 C 0.3599(3) 0.6152(2) 0.20215(7) 0.0514(4) Uani 1 1 d .
H11 H 0.2673 0.5521 0.1741 0.062 Uiso 1 1 calc R
C12 C 0.3030(3) 0.6178(2) 0.26016(7) 0.0588(5) Uani 1 1 d .
H12 H 0.1687 0.5594 0.2709 0.071 Uiso 1 1 calc R
C13 C 0.4437(3) 0.7065(2) 0.30231(7) 0.0573(5) Uani 1 1 d .
H13 H 0.4065 0.7061 0.3416 0.069 Uiso 1 1 calc R
C14 C 0.6390(3) 0.7955(2) 0.28645(7) 0.0544(4) Uani 1 1 d .
H14 H 0.7353 0.8543 0.3151 0.065 Uiso 1 1 calc R
C15 C 0.6926(3) 0.79781(19) 0.22779(7) 0.0475(4) Uani 1 1 d .
H15 H 0.8215 0.8611 0.2169 0.057 Uiso 1 1 calc R
O1 O 0.6099(2) 0.56307(13) 0.09764(5) 0.0573(3) Uani 1 1 d .

loop_
_atom_site_aniso_label
_atom_site_aniso_U_11
_atom_site_aniso_U_22
_atom_site_aniso_U_33
_atom_site_aniso_U_23
_atom_site_aniso_U_13
_atom_site_aniso_U_12
C1 0.0480(8) 0.0364(8) 0.0327(7) -0.0002(6) 0.0057(6) -0.0010(6)
C2 0.0510(8) 0.0414(8) 0.0376(8) -0.0029(6) 0.0128(6) 0.0022(6)
C3 0.0500(8) 0.0359(8) 0.0414(8) -0.0041(6) 0.0085(7) 0.0083(6)
C4 0.0514(8) 0.0307(7) 0.0442(8) -0.0026(6) 0.0065(7) 0.0065(6)
C5 0.0519(8) 0.0298(7) 0.0439(8) 0.0023(6) 0.0071(7) 0.0017(6)
C6 0.0434(7) 0.0311(7) 0.0317(7) -0.0023(6) 0.0016(6) 0.0000(6)
C7 0.0410(7) 0.0318(7) 0.0307(7) -0.0028(5) 0.0008(5) 0.0005(6)
C8 0.0464(8) 0.0312(7) 0.0342(7) -0.0037(6) 0.0019(6) 0.0016(6)
C9 0.0471(8) 0.0356(8) 0.0422(8) 0.0011(6) 0.0083(6) 0.0010(6)
C10 0.0458(8) 0.0341(8) 0.0422(8) 0.0051(6) 0.0094(6) 0.0030(6)
C11 0.0535(9) 0.0527(10) 0.0486(9) 0.0022(7) 0.0074(7) -0.0103(7)
C12 0.0555(10) 0.0680(12) 0.0554(10) 0.0094(9) 0.0182(8) -0.0098(8)
C13 0.0713(11) 0.0603(11) 0.0426(9) 0.0067(8) 0.0178(8) 0.0079(9)
C14 0.0709(11) 0.0493(9) 0.0423(9) -0.0012(7) 0.0017(8) 0.0009(8)
C15 0.0502(8) 0.0423(9) 0.0504(9) 0.0040(7) 0.0075(7) -0.0052(7)
O1 0.0834(8) 0.0374(6) 0.0537(7) -0.0029(5) 0.0208(6) -0.0043(5)

loop_
_atom_type_symbol
_atom_type_description
_atom_type_scat_dispersion_real
_atom_type_scat_dispersion_imag
_atom_type_scat_source
C C 0.0033 0.0016 'International Tables Vol C Tables 4.2.6.8 and 6.1.1.4'
H H 0.0000 0.0000 'International Tables Vol C Tables 4.2.6.8 and 6.1.1.4'
O O 0.0106 0.0060 'International Tables Vol C Tables 4.2.6.8 and 6.1.1.4'

loop_
_geom_angle_atom_site_label_1
_geom_angle_atom_site_label_2
_geom_angle_atom_site_label_3
_geom_angle
_geom_angle_site_symmetry_1
_geom_angle_site_symmetry_3
C2 C1 C6 119.64(13) . .
C2 C1 C9 117.50(13) . .
C6 C1 C9 122.68(12) . .
C3 C2 C1 121.68(13) . .
C3 C2 H2 119.2 . .
C1 C2 H2 119.2 . .
C2 C3 C8 120.60(13) . .
C2 C3 H3 119.7 . .
C8 C3 H3 119.7 . .
C5 C4 C8 121.85(13) . 3_775
C5 C4 H4 119.1 . .
C8 C4 H4 119.1 3_775 .
C4 C5 C6 121.82(13) . .
C4 C5 H5 119.1 . .
C6 C5 H5 119.1 . .
C1 C6 C7 118.84(12) . .
C1 C6 C5 123.55(13) . .
C7 C6 C5 117.60(12) . .
C6 C7 C8 119.95(12) . .
C6 C7 C7 120.73(15) . 3_775
C8 C7 C7 119.31(15) . 3_775
C3 C8 C7 119.27(13) . .
C3 C8 C4 122.05(13) . 3_775
C7 C8 C4 118.67(13) . 3_775
O1 C9 C1 122.25(13) . .
O1 C9 C10 119.38(13) . .
C1 C9 C10 118.34(12) . .
C15 C10 C11 119.07(14) . .
C15 C10 C9 121.61(13) . .
C11 C10 C9 119.19(14) . .
C12 C11 C10 120.28(15) . .
C12 C11 H11 119.9 . .
C10 C11 H11 119.9 . .
C13 C12 C11 120.27(15) . .
C13 C12 H12 119.9 . .
C11 C12 H12 119.9 . .
C14 C13 C12 120.10(15) . .
C14 C13 H13 119.9 . .
C12 C13 H13 119.9 . .
C13 C14 C15 119.99(16) . .
C13 C14 H14 120.0 . .
C15 C14 H14 120.0 . .
C14 C15 C10 120.23(14) . .
C14 C15 H15 119.9 . .
C10 C15 H15 119.9 . .

loop_
_geom_bond_atom_site_label_1
_geom_bond_atom_site_label_2
_geom_bond_distance
_geom_bond_site_symmetry_2
C1 C2 1.396(2) .
C1 C6 1.4104(19) .
C1 C9 1.4920(19) .
C2 C3 1.376(2) .
C2 H2 0.9300 .
C3 C8 1.390(2) .
C3 H3 0.9300 .
C4 C5 1.341(2) .
C4 C8 1.4270(19) 3_775
C4 H4 0.9300 .
C5 C6 1.4388(19) .
C5 H5 0.9300 .
C6 C7 1.4251(19) .
C7 C8 1.4257(19) .
C7 C7 1.427(3) 3_775
C8 C4 1.4270(19) 3_775
C9 O1 1.2207(17) .
C9 C10 1.494(2) .
C10 C15 1.386(2) .
C10 C11 1.387(2) .
C11 C12 1.375(2) .
C11 H11 0.9300 .
C12 C13 1.375(3) .
C12 H12 0.9300 .
C13 C14 1.373(2) .
C13 H13 0.9300 .
C14 C15 1.384(2) .
C14 H14 0.9300 .
C15 H15 0.9300 .

loop_
_geom_torsion_atom_site_label_1
_geom_torsion_atom_site_label_2
_geom_torsion_atom_site_label_3
_geom_torsion_atom_site_label_4
_geom_torsion
_geom_torsion_site_symmetry_1
_geom_torsion_site_symmetry_4
C6 C1 C2 C3 0.8(2) . .
C9 C1 C2 C3 -174.53(13) . .
C1 C2 C3 C8 -1.3(2) . .
C8 C4 C5 C6 -0.2(2) 3_775 .
C2 C1 C6 C7 0.2(2) . .
C9 C1 C6 C7 175.30(12) . .
C2 C1 C6 C5 178.97(13) . .
C9 C1 C6 C5 -5.9(2) . .
C4 C5 C6 C1 -179.58(14) . .
C4 C5 C6 C7 -0.8(2) . .
C1 C6 C7 C8 -0.73(19) . .
C5 C6 C7 C8 -179.56(12) . .
C1 C6 C7 C7 -179.82(15) . 3_775
C5 C6 C7 C7 1.3(2) . 3_775
C2 C3 C8 C7 0.8(2) . .
C2 C3 C8 C4 179.98(13) . 3_775
C6 C7 C8 C3 0.3(2) . .
C7 C7 C8 C3 179.36(15) 3_775 .
C6 C7 C8 C4 -178.99(12) . 3_775
C7 C7 C8 C4 0.1(2) 3_775 3_775
C2 C1 C9 O1 139.10(15) . .
C6 C1 C9 O1 -36.1(2) . .
C2 C1 C9 C10 -38.99(19) . .
C6 C1 C9 C10 145.82(14) . .
O1 C9 C10 C15 137.57(15) . .
C1 C9 C10 C15 -44.3(2) . .
O1 C9 C10 C11 -38.4(2) . .
C1 C9 C10 C11 139.76(15) . .
C15 C10 C11 C12 0.7(2) . .
C9 C10 C11 C12 176.81(15) . .
C10 C11 C12 C13 -2.1(3) . .
C11 C12 C13 C14 1.3(3) . .
C12 C13 C14 C15 0.8(3) . .
C13 C14 C15 C10 -2.2(2) . .
C11 C10 C15 C14 1.4(2) . .
C9 C10 C15 C14 -174.57(14) . .
